data_4503393
loop_
_publ_author_name
'Gu, Zhi-Guo'
'Xu, Yi-Fan'
'Zhou, Xin-Hui'
'Zuo, Jing-Lin'
'You, Xiao-Zeng'

_publ_section_title
;
 Assembly of Iron(II)-Triazole Polymers from 1D Chains to 3D
 Interpenetrated Frameworks: Syntheses, Structures, and Magnetic
 Properties
;
_journal_issue 4
_journal_name_full 'Crystal Growth &amp; Design'
_journal_page_first 1306
_journal_paper_doi 10.1021/cg7010666
_journal_volume 8
_journal_year 2008
_chemical_formula_sum 'C72 H108 B6 F24 Fe3 N54'
_chemical_formula_weight 2418.53
_chemical_name_systematic
; 
 ? 
;
_space_group_IT_number 148
_symmetry_cell_setting trigonal
_symmetry_space_group_name_Hall '-R 3'
_symmetry_space_group_name_H-M 'R -3 :H'
_atom_sites_solution_hydrogens geom
_atom_sites_solution_primary direct
_atom_sites_solution_secondary difmap
_audit_creation_method SHELXL-97
_cell_angle_alpha 90.00
_cell_angle_beta 90.00
_cell_angle_gamma 120.00
_cell_formula_units_Z 3
_cell_length_a 19.0308(13)
_cell_length_b 19.0308(13)
_cell_length_c 25.288(3)
_cell_measurement_reflns_used 2435
_cell_measurement_temperature 293(2)
_cell_measurement_theta_max 23.6
_cell_measurement_theta_min 2.4
_cell_volume 7931.6(12)
_computing_cell_refinement 'Bruker SMART'
_computing_data_collection 'Bruker SMART'
_computing_data_reduction 'Bruker SAINT'
_computing_molecular_graphics 'Bruker SHELXTL'
_computing_publication_material 'Bruker SHELXTL'
_computing_structure_refinement 'SHELXL-97 (Sheldrick, 1997)'
_computing_structure_solution 'SHELXS-97 (Sheldrick, 1990)'
_diffrn_ambient_temperature 293(2)
_diffrn_measured_fraction_theta_full 0.976
_diffrn_measured_fraction_theta_max 0.976
_diffrn_radiation_monochromator graphite
_diffrn_radiation_source 'fine-focus sealed tube'
_diffrn_radiation_type MoK\a
_diffrn_radiation_wavelength 0.71073
_diffrn_reflns_av_R_equivalents 0.1171
_diffrn_reflns_av_sigmaI/netI 0.1797
_diffrn_reflns_limit_h_max 25
_diffrn_reflns_limit_h_min -15
_diffrn_reflns_limit_k_max 25
_diffrn_reflns_limit_k_min -25
_diffrn_reflns_limit_l_max 33
_diffrn_reflns_limit_l_min -25
_diffrn_reflns_number 16157
_diffrn_reflns_theta_full 28.02
_diffrn_reflns_theta_max 28.02
_diffrn_reflns_theta_min 2.03
_exptl_absorpt_coefficient_mu 0.518
_exptl_absorpt_correction_T_max 0.8771
_exptl_absorpt_correction_T_min 0.8517
_exptl_absorpt_correction_type none
_exptl_absorpt_process_details 'SADABS; Bruker(2000)'
_exptl_crystal_colour colorless
_exptl_crystal_density_diffrn 1.519
_exptl_crystal_density_method 'not measured'
_exptl_crystal_description block
_exptl_crystal_F_000 3726
_exptl_crystal_size_max 0.32
_exptl_crystal_size_mid 0.28
_exptl_crystal_size_min 0.26
_refine_diff_density_max 0.403
_refine_diff_density_min -0.304
_refine_diff_density_rms 0.066
_refine_ls_extinction_method none
_refine_ls_goodness_of_fit_ref 1.041
_refine_ls_hydrogen_treatment mixed
_refine_ls_matrix_type full
_refine_ls_number_parameters 268
_refine_ls_number_reflns 4171
_refine_ls_number_restraints 7
_refine_ls_restrained_S_all 1.045
_refine_ls_R_factor_all 0.2237
_refine_ls_R_factor_gt 0.1082
_refine_ls_shift/su_max 0.000
_refine_ls_shift/su_mean 0.000
_refine_ls_structure_factor_coef Fsqd
_refine_ls_weighting_details 'calc w=1/[\s^2^(Fo^2^)+(0.0431P)^2^+0.0000P] where P=(Fo^2^+2Fc^2^)/3'
_refine_ls_weighting_scheme calc
_refine_ls_wR_factor_gt 0.1489
_refine_ls_wR_factor_ref 0.1879
_reflns_number_gt 1861
_reflns_number_total 4171
_reflns_threshold_expression >2sigma(I)
_cod_data_source_file cg7010666-file006.cif
_cod_data_source_block 061112am
_cod_original_cell_volume 7931.7(11)
_cod_original_sg_symbol_H-M R-3
_cod_database_code 4503393

loop_
_symmetry_equiv_pos_as_xyz
'x, y, z'
'-y, x-y, z'
'-x+y, -x, z'
'x+2/3, y+1/3, z+1/3'
'-y+2/3, x-y+1/3, z+1/3'
'-x+y+2/3, -x+1/3, z+1/3'
'x+1/3, y+2/3, z+2/3'
'-y+1/3, x-y+2/3, z+2/3'
'-x+y+1/3, -x+2/3, z+2/3'
'-x, -y, -z'
'y, -x+y, -z'
'x-y, x, -z'
'-x+2/3, -y+1/3, -z+1/3'
'y+2/3, -x+y+1/3, -z+1/3'
'x-y+2/3, x+1/3, -z+1/3'
'-x+1/3, -y+2/3, -z+2/3'
'y+1/3, -x+y+2/3, -z+2/3'
'x-y+1/3, x+2/3, -z+2/3'

loop_
_atom_site_label
_atom_site_type_symbol
_atom_site_fract_x
_atom_site_fract_y
_atom_site_fract_z
_atom_site_U_iso_or_equiv
_atom_site_adp_type
_atom_site_occupancy
_atom_site_symmetry_multiplicity
_atom_site_calc_flag
_atom_site_refinement_flags
_atom_site_disorder_assembly
_atom_site_disorder_group
Fe1 Fe 1.0000 0.0000 0.33736(6) 0.0210(3) Uani 1 3 d S . .
Fe2 Fe 0.6667 0.3333 0.3333 0.0701(9) Uani 1 6 d S . .
C1 C 1.1795(3) 0.0996(3) 0.3857(2) 0.0397(16) Uani 1 1 d . . .
H1 H 1.1960 0.1402 0.3602 0.048 Uiso 1 1 calc R . .
C2 C 1.1125(4) -0.0031(3) 0.4313(3) 0.0449(17) Uani 1 1 d . . .
H2 H 1.0692 -0.0515 0.4436 0.054 Uiso 1 1 calc R . .
C3 C 0.8852(3) 0.0114(3) 0.2500(3) 0.0489(18) Uani 1 1 d . . .
H3 H 0.9285 0.0601 0.2381 0.059 Uiso 1 1 calc R . .
C4 C 0.8185(3) -0.0956(3) 0.2917(2) 0.0404(15) Uani 1 1 d . . .
H4 H 0.8025 -0.1388 0.3149 0.048 Uiso 1 1 calc R . .
C5 C 1.3132(3) 0.1546(3) 0.4333(2) 0.0482(17) Uani 1 1 d . . .
H5A H 1.3343 0.1942 0.4050 0.058 Uiso 1 1 calc R . .
H5B H 1.3416 0.1242 0.4322 0.058 Uiso 1 1 calc R . .
C6 C 1.3314(3) 0.1992(3) 0.4856(3) 0.0472(17) Uani 1 1 d . . .
H6A H 1.2931 0.2180 0.4909 0.057 Uiso 1 1 calc R . .
H6B H 1.3853 0.2465 0.4840 0.057 Uiso 1 1 calc R . .
C7 C 0.6818(3) -0.1425(4) 0.2519(3) 0.0505(17) Uani 1 1 d . . .
H7A H 0.6545 -0.1111 0.2549 0.061 Uiso 1 1 calc R . .
H7B H 0.6623 -0.1821 0.2802 0.061 Uiso 1 1 calc R . .
C8 C 0.6604(3) -0.1863(3) 0.1993(3) 0.0465(17) Uani 1 1 d . . .
H8A H 0.6058 -0.2324 0.2015 0.056 Uiso 1 1 calc R . .
H8B H 0.6969 -0.2071 0.1930 0.056 Uiso 1 1 calc R . .
C9 C 0.5543(5) 0.1611(5) 0.3839(4) 0.074(2) Uani 1 1 d . . .
H9 H 0.5696 0.1360 0.3584 0.089 Uiso 1 1 calc R . .
C10 C 0.5414(4) 0.2454(5) 0.4297(4) 0.092(3) Uani 1 1 d . . .
H10 H 0.5467 0.2941 0.4414 0.110 Uiso 1 1 calc R . .
C11 C 0.4691(5) 0.0388(4) 0.4410(3) 0.086(3) Uani 1 1 d . . .
H11A H 0.4760 0.0071 0.4136 0.103 Uiso 1 1 calc R . .
H11B H 0.4115 0.0171 0.4468 0.103 Uiso 1 1 calc R . .
C12 C 0.5109(7) 0.0359(4) 0.4925(4) 0.139(4) Uani 1 1 d . . .
H12A H 0.5692 0.0653 0.4871 0.167 Uiso 1 1 calc R . .
H12B H 0.4986 0.0633 0.5202 0.167 Uiso 1 1 calc R . .
N1 N 1.1064(3) 0.0357(3) 0.38854(19) 0.0327(12) Uani 1 1 d . . .
N2 N 1.2263(3) 0.0985(3) 0.4238(2) 0.0378(12) Uani 1 1 d . . .
N3 N 1.1839(3) 0.0321(3) 0.4544(2) 0.0507(15) Uani 1 1 d . . .
N4 N 0.8936(3) -0.0330(3) 0.28789(18) 0.0324(12) Uani 1 1 d . . .
N5 N 0.7698(3) -0.0880(3) 0.2579(2) 0.0402(13) Uani 1 1 d . . .
N6 N 0.8119(3) -0.0184(3) 0.2307(2) 0.0582(17) Uani 1 1 d . . .
N7 N 0.5758(3) 0.2396(4) 0.3845(3) 0.076(2) Uani 1 1 d . . .
N8 N 0.5083(4) 0.1249(4) 0.4253(3) 0.0690(19) Uani 1 1 d . . .
N9 N 0.5000(4) 0.1775(5) 0.4559(3) 0.088(2) Uani 1 1 d . . .
B1 B 0.3332(4) 0.0254(4) 0.3087(3) 0.095(4) Uani 1 1 d D . .
F1 F 0.3331(4) -0.0442(4) 0.3145(3) 0.197(3) Uani 1 1 d D A .
F2 F 0.4021(9) 0.0909(8) 0.3240(8) 0.145(8) Uani 0.517(19) 1 d PD A 1
F3 F 0.2789(8) 0.0428(12) 0.2881(13) 0.207(12) Uani 0.517(19) 1 d PD A 1
F4 F 0.2716(6) 0.0129(8) 0.3405(6) 0.107(6) Uani 0.517(19) 1 d PD A 1
F2' F 0.4064(8) 0.0811(9) 0.2900(12) 0.141(9) Uani 0.483(19) 1 d PD A 2
F3' F 0.3176(12) 0.0163(8) 0.2569(4) 0.126(7) Uani 0.483(19) 1 d PD A 2
F4' F 0.332(3) 0.0352(18) 0.3611(4) 0.264(14) Uani 0.483(19) 1 d PD A 2

loop_
_atom_site_aniso_label
_atom_site_aniso_U_11
_atom_site_aniso_U_22
_atom_site_aniso_U_33
_atom_site_aniso_U_23
_atom_site_aniso_U_13
_atom_site_aniso_U_12
Fe1 0.0233(4) 0.0233(4) 0.0163(7) 0.000 0.000 0.0117(2)
Fe2 0.0528(11) 0.0528(11) 0.105(3) 0.000 0.000 0.0264(5)
C1 0.045(4) 0.047(4) 0.036(4) -0.005(3) -0.011(3) 0.029(3)
C2 0.048(4) 0.027(3) 0.049(5) 0.005(3) -0.005(3) 0.010(3)
C3 0.037(4) 0.038(4) 0.050(5) 0.004(3) -0.018(3) 0.002(3)
C4 0.042(4) 0.038(4) 0.034(4) 0.015(3) 0.008(3) 0.015(3)
C5 0.033(4) 0.058(4) 0.046(5) 0.002(3) -0.003(3) 0.018(3)
C6 0.029(3) 0.044(4) 0.056(5) -0.006(3) -0.016(3) 0.009(3)
C7 0.028(3) 0.075(5) 0.041(4) -0.010(4) -0.007(3) 0.021(3)
C8 0.031(3) 0.050(4) 0.050(5) -0.011(3) -0.012(3) 0.014(3)
C9 0.067(6) 0.073(6) 0.085(7) -0.013(5) -0.007(5) 0.039(5)
C10 0.055(5) 0.066(6) 0.160(11) -0.020(6) 0.017(6) 0.034(5)
C11 0.100(6) 0.070(6) 0.078(7) 0.014(5) -0.021(5) 0.036(5)
C12 0.236(11) 0.087(8) 0.079(8) -0.010(7) -0.046(8) 0.069(10)
N1 0.028(3) 0.026(3) 0.039(3) -0.004(2) -0.003(2) 0.010(2)
N2 0.029(3) 0.036(3) 0.037(3) -0.005(2) -0.009(2) 0.008(2)
N3 0.048(3) 0.042(3) 0.051(4) 0.006(3) -0.021(3) 0.014(3)
N4 0.037(3) 0.033(3) 0.030(3) 0.003(2) -0.004(2) 0.020(2)
N5 0.032(3) 0.047(3) 0.040(4) -0.001(3) -0.007(2) 0.019(3)
N6 0.053(4) 0.038(3) 0.067(5) 0.010(3) -0.022(3) 0.010(3)
N7 0.055(4) 0.056(4) 0.119(7) -0.003(4) 0.013(4) 0.029(3)
N8 0.054(4) 0.073(5) 0.088(6) -0.018(4) -0.018(4) 0.038(4)
N9 0.065(5) 0.076(5) 0.128(7) 0.006(5) 0.021(4) 0.039(4)
B1 0.083(9) 0.089(10) 0.128(13) 0.016(9) 0.041(10) 0.053(8)
F1 0.194(6) 0.145(6) 0.286(11) 0.040(6) 0.085(6) 0.112(5)
F2 0.069(9) 0.128(11) 0.110(15) -0.002(9) -0.025(7) -0.047(7)
F3 0.120(11) 0.262(19) 0.26(3) 0.126(19) 0.024(14) 0.109(11)
F4 0.065(7) 0.111(9) 0.146(14) -0.027(9) 0.005(7) 0.046(7)
F2' 0.122(13) 0.105(11) 0.20(2) 0.037(11) 0.045(12) 0.062(11)
F3' 0.139(16) 0.157(12) 0.049(8) -0.035(8) -0.041(8) 0.049(10)
F4' 0.34(4) 0.29(3) 0.18(2) -0.06(2) 0.03(2) 0.17(3)

loop_
_atom_type_symbol
_atom_type_description
_atom_type_scat_dispersion_real
_atom_type_scat_dispersion_imag
_atom_type_scat_source
C C 0.0033 0.0016 'International Tables Vol C Tables 4.2.6.8 and 6.1.1.4'
H H 0.0000 0.0000 'International Tables Vol C Tables 4.2.6.8 and 6.1.1.4'
N N 0.0061 0.0033 'International Tables Vol C Tables 4.2.6.8 and 6.1.1.4'
Fe Fe 0.3463 0.8444 'International Tables Vol C Tables 4.2.6.8 and 6.1.1.4'
B B 0.0013 0.0007 'International Tables Vol C Tables 4.2.6.8 and 6.1.1.4'
F F 0.0171 0.0103 'International Tables Vol C Tables 4.2.6.8 and 6.1.1.4'

loop_
_geom_angle_atom_site_label_1
_geom_angle_atom_site_label_2
_geom_angle_atom_site_label_3
_geom_angle
_geom_angle_site_symmetry_1
_geom_angle_site_symmetry_3
N4 Fe1 N4 90.57(17) 2_645 .
N4 Fe1 N4 90.57(17) 2_645 3_765
N4 Fe1 N4 90.57(17) . 3_765
N4 Fe1 N1 91.12(16) 2_645 .
N4 Fe1 N1 178.30(17) . .
N4 Fe1 N1 89.29(16) 3_765 .
N4 Fe1 N1 89.29(16) 2_645 3_765
N4 Fe1 N1 91.12(16) . 3_765
N4 Fe1 N1 178.31(17) 3_765 3_765
N1 Fe1 N1 89.03(18) . 3_765
N4 Fe1 N1 178.31(17) 2_645 2_645
N4 Fe1 N1 89.29(16) . 2_645
N4 Fe1 N1 91.12(16) 3_765 2_645
N1 Fe1 N1 89.03(18) . 2_645
N1 Fe1 N1 89.03(18) 3_765 2_645
N7 Fe2 N7 179.997(1) 17 2_655
N7 Fe2 N7 91.6(3) 17 .
N7 Fe2 N7 88.4(3) 2_655 .
N7 Fe2 N7 91.6(3) 17 3_665
N7 Fe2 N7 88.4(3) 2_655 3_665
N7 Fe2 N7 88.4(3) . 3_665
N7 Fe2 N7 88.4(3) 17 16_655
N7 Fe2 N7 91.6(3) 2_655 16_655
N7 Fe2 N7 179.997(1) . 16_655
N7 Fe2 N7 91.6(3) 3_665 16_655
N7 Fe2 N7 88.4(3) 17 18_545
N7 Fe2 N7 91.6(3) 2_655 18_545
N7 Fe2 N7 91.6(3) . 18_545
N7 Fe2 N7 179.999(1) 3_665 18_545
N7 Fe2 N7 88.4(3) 16_655 18_545
N1 C1 N2 110.7(5) . .
N1 C1 H1 124.6 . .
N2 C1 H1 124.6 . .
N3 C2 N1 115.4(5) . .
N3 C2 H2 122.3 . .
N1 C2 H2 122.3 . .
N6 C3 N4 115.4(5) . .
N6 C3 H3 122.3 . .
N4 C3 H3 122.3 . .
N5 C4 N4 110.8(5) . .
N5 C4 H4 124.6 . .
N4 C4 H4 124.6 . .
N2 C5 C6 114.1(5) . .
N2 C5 H5A 108.7 . .
C6 C5 H5A 108.7 . .
N2 C5 H5B 108.7 . .
C6 C5 H5B 108.7 . .
H5A C5 H5B 107.6 . .
C5 C6 C8 113.2(5) . 4
C5 C6 H6A 108.9 . .
C8 C6 H6A 108.9 4 .
C5 C6 H6B 108.9 . .
C8 C6 H6B 108.9 4 .
H6A C6 H6B 107.7 . .
N5 C7 C8 112.2(5) . .
N5 C7 H7A 109.2 . .
C8 C7 H7A 109.2 . .
N5 C7 H7B 109.2 . .
C8 C7 H7B 109.2 . .
H7A C7 H7B 107.9 . .
C7 C8 C6 114.6(5) . 7_444
C7 C8 H8A 108.6 . .
C6 C8 H8A 108.6 7_444 .
C7 C8 H8B 108.6 . .
C6 C8 H8B 108.6 7_444 .
H8A C8 H8B 107.6 . .
N8 C9 N7 109.1(7) . .
N8 C9 H9 125.5 . .
N7 C9 H9 125.5 . .
N9 C10 N7 115.2(8) . .
N9 C10 H10 122.4 . .
N7 C10 H10 122.4 . .
N8 C11 C12 106.5(6) . .
N8 C11 H11A 110.4 . .
C12 C11 H11A 110.4 . .
N8 C11 H11B 110.4 . .
C12 C11 H11B 110.4 . .
H11A C11 H11B 108.6 . .
C12 C12 C11 113.3(11) 10_656 .
C12 C12 H12A 108.9 10_656 .
C11 C12 H12A 108.9 . .
C12 C12 H12B 108.9 10_656 .
C11 C12 H12B 108.9 . .
H12A C12 H12B 107.7 . .
C1 N1 C2 102.1(5) . .
C1 N1 Fe1 129.5(4) . .
C2 N1 Fe1 128.4(4) . .
C1 N2 N3 110.0(4) . .
C1 N2 C5 129.0(5) . .
N3 N2 C5 120.9(5) . .
C2 N3 N2 101.7(5) . .
C4 N4 C3 101.7(5) . .
C4 N4 Fe1 130.0(4) . .
C3 N4 Fe1 127.8(4) . .
C4 N5 N6 109.4(5) . .
C4 N5 C7 127.2(5) . .
N6 N5 C7 123.3(5) . .
C3 N6 N5 102.6(5) . .
C9 N7 C10 102.1(7) . .
C9 N7 Fe2 125.6(6) . .
C10 N7 Fe2 130.9(6) . .
C9 N8 N9 111.5(7) . .
C9 N8 C11 128.9(8) . .
N9 N8 C11 119.6(8) . .
C10 N9 N8 102.0(7) . .
F1 B1 F3' 95.2(10) . .
F1 B1 F2 114.0(12) . .
F3' B1 F2 117.1(13) . .
F1 B1 F3 132.3(12) . .
F3' B1 F3 60.1(11) . .
F2 B1 F3 113.7(15) . .
F1 B1 F4 101.0(8) . .
F3' B1 F4 116.6(14) . .
F2 B1 F4 110.8(11) . .
F3 B1 F4 64.2(15) . .
F1 B1 F4' 92.2(11) . .
F3' B1 F4' 166(2) . .
F2 B1 F4' 70.4(12) . .
F3 B1 F4' 106(3) . .
F4 B1 F4' 49.7(15) . .
F1 B1 F2' 107.8(9) . .
F3' B1 F2' 80.4(17) . .
F2 B1 F2' 38.9(11) . .
F3 B1 F2' 107.0(14) . .
F4 B1 F2' 145.1(12) . .
F4' B1 F2' 108.9(14) . .

loop_
_geom_bond_atom_site_label_1
_geom_bond_atom_site_label_2
_geom_bond_distance
_geom_bond_site_symmetry_2
Fe1 N4 2.189(4) 2_645
Fe1 N4 2.189(4) .
Fe1 N4 2.189(4) 3_765
Fe1 N1 2.205(4) .
Fe1 N1 2.205(4) 3_765
Fe1 N1 2.205(4) 2_645
Fe2 N7 2.182(6) 17
Fe2 N7 2.182(6) 2_655
Fe2 N7 2.182(6) .
Fe2 N7 2.182(6) 3_665
Fe2 N7 2.182(6) 16_655
Fe2 N7 2.182(6) 18_545
C1 N1 1.315(6) .
C1 N2 1.321(6) .
C1 H1 0.9300 .
C2 N3 1.314(6) .
C2 N1 1.346(6) .
C2 H2 0.9300 .
C3 N6 1.309(6) .
C3 N4 1.340(6) .
C3 H3 0.9300 .
C4 N5 1.320(6) .
C4 N4 1.329(6) .
C4 H4 0.9300 .
C5 N2 1.473(6) .
C5 C6 1.513(7) .
C5 H5A 0.9700 .
C5 H5B 0.9700 .
C6 C8 1.524(8) 4
C6 H6A 0.9700 .
C6 H6B 0.9700 .
C7 N5 1.472(6) .
C7 C8 1.512(7) .
C7 H7A 0.9700 .
C7 H7B 0.9700 .
C8 C6 1.524(8) 7_444
C8 H8A 0.9700 .
C8 H8B 0.9700 .
C9 N8 1.316(9) .
C9 N7 1.338(8) .
C9 H9 0.9300 .
C10 N9 1.307(9) .
C10 N7 1.349(9) .
C10 H10 0.9300 .
C11 N8 1.475(8) .
C11 C12 1.541(10) .
C11 H11A 0.9700 .
C11 H11B 0.9700 .
C12 C12 1.273(13) 10_656
C12 H12A 0.9700 .
C12 H12B 0.9700 .
N2 N3 1.351(6) .
N5 N6 1.344(6) .
N8 N9 1.335(8) .
B1 F1 1.333(5) .
B1 F3' 1.335(5) .
B1 F2 1.337(5) .
B1 F3 1.338(5) .
B1 F4 1.341(5) .
B1 F4' 1.342(5) .
B1 F2' 1.346(5) .
